data_2205755
loop_
_publ_author_name
'Yao-Cheng Shi'
'Bei-Bei Zhu'
'Rong Guo'

_publ_section_title
\m~2~-Diphosphorus(P---P)-1:2\k^2^<i>P</i>,<i>P</i>;1:2\k^2^<i>P</i>',<i>P</i>'-bis[\h^5^-ethoxycarbonylcyclopentadienyl]-bis(carbonyl-1\k<i>C</i>)bis(carbonyl-2\k<i>C</i>)dimolybdenum(I)(Mo---Mo)]
_journal_issue 5
_journal_name_full 'Acta Crystallographica Section E'
_journal_page_first m844
_journal_page_last m845
_journal_paper_doi 10.1107/S1600536805010573
_journal_volume 61
_journal_year 2005
_chemical_formula_iupac '[Mo2 (P2) (C O)4 (C8 H9 O2)2]'
_chemical_formula_moiety 'C20 H18 Mo2 O8 P2'
_chemical_formula_sum 'C20 H18 Mo2 O8 P2'
_chemical_formula_weight 640.16
_chemical_melting_point 404.1(6)
_chemical_name_systematic
;
\m^2^-Diphosphorus(P---P)-1:2\k^2^P,P;1:2\k^2^P',P'
bis[\h^5^-ethoxycarbonylcyclopentadienyl]-
bis(carbonyl-1\kC)bis(carbonyl-2\kC)dimolybdenum(I)(Mo---Mo)]
;
_space_group_IT_number 15
_symmetry_cell_setting monoclinic
_symmetry_space_group_name_Hall '-C 2yc'
_symmetry_space_group_name_H-M 'C 1 2/c 1'
_atom_sites_solution_hydrogens geom
_atom_sites_solution_primary direct
_atom_sites_solution_secondary difmap
_audit_creation_method SHELXL97
_cell_angle_alpha 90.00
_cell_angle_beta 112.742(8)
_cell_angle_gamma 90.00
_cell_formula_units_Z 8
_cell_length_a 25.705(9)
_cell_length_b 7.912(4)
_cell_length_c 24.636(8)
_cell_measurement_reflns_used 923
_cell_measurement_temperature 293
_cell_measurement_theta_max 26.32
_cell_measurement_theta_min 2.71
_cell_volume 4621(3)
_computing_cell_refinement SMART
_computing_data_collection 'SMART (Bruker, 1998)'
_computing_data_reduction 'SAINT (Bruker, 1998)'
_computing_molecular_graphics 'WinGX (Farrugia, 2005)'
_computing_publication_material WinGX
_computing_structure_refinement 'SHELXL97 (Sheldrick, 1997)'
_computing_structure_solution 'SHELXS97 (Sheldrick, 1997)'
_diffrn_ambient_temperature 293
_diffrn_measured_fraction_theta_full 0.995
_diffrn_measured_fraction_theta_max 0.995
_diffrn_measurement_device_type 'Bruker SMART 1000 CCD area detector'
_diffrn_measurement_method '\f and \w'
_diffrn_radiation_monochromator graphite
_diffrn_radiation_source 'fine-focus sealed tube'
_diffrn_radiation_type MoK\a
_diffrn_radiation_wavelength 0.71073
_diffrn_reflns_av_R_equivalents 0.0469
_diffrn_reflns_av_sigmaI/netI 0.0577
_diffrn_reflns_limit_h_max 32
_diffrn_reflns_limit_h_min -31
_diffrn_reflns_limit_k_max 9
_diffrn_reflns_limit_k_min -8
_diffrn_reflns_limit_l_max 15
_diffrn_reflns_limit_l_min -30
_diffrn_reflns_number 12842
_diffrn_reflns_theta_full 26.46
_diffrn_reflns_theta_max 26.46
_diffrn_reflns_theta_min 1.72
_diffrn_standards_decay_% 0
_exptl_absorpt_coefficient_mu 1.267
_exptl_absorpt_correction_T_max 0.874
_exptl_absorpt_correction_T_min 0.812
_exptl_absorpt_correction_type multi-scan
_exptl_absorpt_process_details '(SADABS; Sheldrick, 1996)'
_exptl_crystal_colour red
_exptl_crystal_density_diffrn 1.840
_exptl_crystal_density_meas ?
_exptl_crystal_density_method 'not measured'
_exptl_crystal_description block
_exptl_crystal_F_000 2528
_exptl_crystal_size_max 0.14
_exptl_crystal_size_mid 0.12
_exptl_crystal_size_min 0.10
_refine_diff_density_max 0.634
_refine_diff_density_min -0.634
_refine_ls_extinction_method none
_refine_ls_goodness_of_fit_ref 1.062
_refine_ls_hydrogen_treatment constr
_refine_ls_matrix_type full
_refine_ls_number_parameters 291
_refine_ls_number_reflns 4733
_refine_ls_number_restraints 0
_refine_ls_restrained_S_all 1.062
_refine_ls_R_factor_all 0.0612
_refine_ls_R_factor_gt 0.0352
_refine_ls_shift/su_max 0.000
_refine_ls_shift/su_mean 0.000
_refine_ls_structure_factor_coef Fsqd
_refine_ls_weighting_details 'calc w = 1/[\s^2^(Fo^2^)+(0.041P)^2^] where P=(Fo^2^+2Fc^2^)/3'
_refine_ls_weighting_scheme calc
_refine_ls_wR_factor_gt 0.0846
_refine_ls_wR_factor_ref 0.0918
_reflns_number_gt 3509
_reflns_number_total 4733
_reflns_threshold_expression I>2\s(I)
_cod_data_source_file lh6398.cif
_cod_data_source_block I
_cod_depositor_comments
;
The following automatic conversions were performed:
'_symmetry_cell_setting' value 'Monoclinic' changed to 'monoclinic'
according to '/home/saulius/struct/CIF-dictionaries/cif_core.dic'
dictionary named 'cif_core.dic' version 2.4.1 from 2010-06-29.

Automatic conversion script
Id: cif_fix_enum 1527 2010-12-29 10:47:43Z saulius 

The following automatic conversions were performed:

'_chemical_melting_point' value '403.5-404.6' was changed to
'404.1(6)' - the average value was taken and precision was estimated.

Automatic conversion script
Id: cif_fix_values 1646 2011-03-28 12:23:43Z adriana 

The following automatic conversions were performed:

'_chemical_melting_point' value '403.5-404.6' was changed to
'404.1(6)' - the average value was taken and precision was
estimated.

'_symmetry_cell_setting' value 'Monoclinic' changed to
'monoclinic' according to
/home/saulius/struct/CIF-dictionaries/cif_core.dic dictionary named
'cif_core.dic' version 2.4.1 from 2010-06-29.

Automatic conversion script
Id: cif_fix_values 1715 2011-07-08 13:25:40Z adriana 

The following automatic conversions were performed:

'_exptl_crystal_density_meas' value 'none' was changed to '?' - the
value is perceived as not measured.

Automatic conversion script
Id: cif_fix_values 3008 2015-01-20 13:52:24Z robertas 
;
_cod_original_sg_symbol_H-M C2/c
_cod_database_code 2205755
_cod_database_fobs_code 2205755

loop_
_symmetry_equiv_pos_as_xyz
'x, y, z'
'-x, y, -z+1/2'
'x+1/2, y+1/2, z'
'-x+1/2, y+1/2, -z+1/2'
'-x, -y, -z'
'x, -y, z-1/2'
'-x+1/2, -y+1/2, -z'
'x+1/2, -y+1/2, z-1/2'

loop_
_atom_site_label
_atom_site_fract_x
_atom_site_fract_y
_atom_site_fract_z
_atom_site_U_iso_or_equiv
_atom_site_adp_type
_atom_site_calc_flag
_atom_site_refinement_flags
_atom_site_occupancy
_atom_site_type_symbol
Mo1 0.121412(15) 0.27684(5) 0.107698(16) 0.02616(11) Uani d . 1 Mo
Mo2 0.141987(15) 0.19173(5) 0.233715(16) 0.02670(11) Uani d . 1 Mo
P1 0.21329(5) 0.18030(18) 0.18949(6) 0.0379(3) Uani d . 1 P
P2 0.18679(5) 0.42665(17) 0.19554(6) 0.0385(3) Uani d . 1 P
C1 0.1800(2) 0.3184(7) 0.0748(2) 0.0455(13) Uani d . 1 C
O1 0.21245(18) 0.3509(7) 0.0552(2) 0.0833(15) Uani d . 1 O
C2 0.1260(2) 0.0292(7) 0.0954(2) 0.0366(11) Uani d . 1 C
O2 0.12509(16) -0.1115(5) 0.08534(17) 0.0588(11) Uani d . 1 O
C3 0.0995(2) 0.4026(7) 0.2339(2) 0.0431(12) Uani d . 1 C
O3 0.07326(19) 0.5181(5) 0.23544(18) 0.0683(12) Uani d . 1 O
C4 0.2044(2) 0.2683(7) 0.3071(2) 0.0450(13) Uani d . 1 C
O4 0.23961(18) 0.3040(6) 0.35133(17) 0.0777(14) Uani d . 1 O
O5 0.03217(17) 0.1397(5) -0.06177(16) 0.0640(11) Uani d . 1 O
O6 0.08267(16) 0.3731(5) -0.05900(15) 0.0539(10) Uani d . 1 O
O7 0.06187(15) 0.2016(5) 0.34184(16) 0.0551(10) Uani d . 1 O
O8 0.14667(15) 0.0845(5) 0.39121(14) 0.0516(10) Uani d . 1 O
C5 0.05291(19) 0.3331(6) 0.01778(19) 0.0345(11) Uani d . 1 C
C6 0.02511(18) 0.2508(6) 0.0510(2) 0.0372(11) Uani d . 1 C
H6 0.0077 0.1454 0.0430 0.045 Uiso calc R 1 H
C7 0.02880(18) 0.3574(7) 0.0978(2) 0.0396(12) Uani d . 1 C
H7 0.0142 0.3347 0.1261 0.048 Uiso calc R 1 H
C8 0.05840(19) 0.5049(6) 0.0947(2) 0.0373(12) Uani d . 1 C
H8 0.0669 0.5952 0.1208 0.045 Uiso calc R 1 H
C9 0.0729(2) 0.4917(6) 0.0452(2) 0.0363(11) Uani d . 1 C
H9 0.0920 0.5725 0.0326 0.044 Uiso calc R 1 H
C10 0.0544(2) 0.2677(7) -0.0384(2) 0.0425(13) Uani d . 1 C
C11 0.0863(3) 0.3317(10) -0.1152(3) 0.082(2) Uani d . 1 C
H11A 0.0809 0.2112 -0.1225 0.098 Uiso calc R 1 H
H11B 0.0569 0.3907 -0.1469 0.098 Uiso calc R 1 H
C12 0.1414(4) 0.3811(10) -0.1138(3) 0.101(3) Uani d . 1 C
H12A 0.1464 0.5007 -0.1071 0.151 Uiso calc R 1 H
H12B 0.1438 0.3535 -0.1507 0.151 Uiso calc R 1 H
H12C 0.1703 0.3219 -0.0826 0.151 Uiso calc R 1 H
C13 0.10593(18) 0.0424(6) 0.2902(2) 0.0331(11) Uani d . 1 C
C14 0.06331(19) 0.0475(6) 0.2325(2) 0.0382(12) Uani d . 1 C
H14 0.0289 0.1030 0.2215 0.046 Uiso calc R 1 H
C15 0.0817(2) -0.0446(6) 0.1949(2) 0.0375(12) Uani d . 1 C
H15 0.0615 -0.0620 0.1549 0.045 Uiso calc R 1 H
C16 0.1364(2) -0.1067(6) 0.2281(2) 0.0407(12) Uani d . 1 C
H16 0.1585 -0.1705 0.2136 0.049 Uiso calc R 1 H
C17 0.1515(2) -0.0552(6) 0.2870(2) 0.0375(11) Uani d . 1 C
H17 0.1851 -0.0803 0.3182 0.045 Uiso calc R 1 H
C18 0.1012(2) 0.1199(7) 0.3426(2) 0.0398(12) Uani d . 1 C
C19 0.1468(3) 0.1469(9) 0.4470(2) 0.0670(18) Uani d . 1 C
H19A 0.1486 0.2694 0.4481 0.080 Uiso calc R 1 H
H19B 0.1128 0.1117 0.4519 0.080 Uiso calc R 1 H
C20 0.1962(3) 0.0756(12) 0.4932(3) 0.103(3) Uani d . 1 C
H20A 0.1906 -0.0433 0.4965 0.154 Uiso calc R 1 H
H20B 0.2019 0.1300 0.5299 0.154 Uiso calc R 1 H
H20C 0.2287 0.0928 0.4837 0.154 Uiso calc R 1 H

loop_
_atom_site_aniso_label
_atom_site_aniso_U_11
_atom_site_aniso_U_22
_atom_site_aniso_U_33
_atom_site_aniso_U_12
_atom_site_aniso_U_13
_atom_site_aniso_U_23
Mo1 0.0248(2) 0.0269(2) 0.0238(2) -0.00008(16) 0.00613(15) 0.00043(16)
Mo2 0.0238(2) 0.0298(2) 0.0241(2) -0.00153(16) 0.00674(16) 0.00047(15)
P1 0.0233(6) 0.0539(9) 0.0336(7) 0.0039(6) 0.0079(5) 0.0064(6)
P2 0.0392(7) 0.0411(8) 0.0304(7) -0.0150(6) 0.0082(6) -0.0029(5)
C1 0.043(3) 0.055(4) 0.035(3) -0.005(3) 0.012(2) -0.001(2)
O1 0.067(3) 0.122(4) 0.081(3) -0.010(3) 0.051(3) 0.012(3)
C2 0.036(3) 0.043(3) 0.030(3) 0.001(2) 0.012(2) -0.002(2)
O2 0.070(3) 0.035(2) 0.074(3) 0.000(2) 0.031(2) -0.0149(19)
C3 0.057(3) 0.037(3) 0.033(3) 0.004(3) 0.016(2) -0.001(2)
O3 0.089(3) 0.050(3) 0.073(3) 0.023(2) 0.040(3) 0.000(2)
C4 0.049(3) 0.049(3) 0.036(3) -0.010(3) 0.015(3) 0.007(2)
O4 0.066(3) 0.108(4) 0.035(2) -0.034(3) -0.007(2) -0.006(2)
O5 0.078(3) 0.056(3) 0.045(2) -0.007(2) 0.009(2) -0.019(2)
O6 0.078(3) 0.054(2) 0.035(2) -0.001(2) 0.028(2) -0.0057(18)
O7 0.044(2) 0.075(3) 0.049(2) 0.003(2) 0.0208(18) -0.0108(19)
O8 0.053(2) 0.074(3) 0.026(2) 0.002(2) 0.0145(17) -0.0008(17)
C5 0.034(2) 0.033(3) 0.027(2) 0.002(2) 0.001(2) 0.0024(19)
C6 0.025(2) 0.038(3) 0.039(3) -0.002(2) 0.002(2) 0.002(2)
C7 0.026(2) 0.053(3) 0.038(3) 0.010(2) 0.010(2) 0.008(2)
C8 0.038(3) 0.035(3) 0.034(3) 0.013(2) 0.009(2) 0.000(2)
C9 0.039(3) 0.033(3) 0.029(3) 0.006(2) 0.006(2) 0.007(2)
C10 0.040(3) 0.044(3) 0.030(3) 0.012(2) -0.002(2) 0.000(2)
C11 0.119(6) 0.095(6) 0.041(4) 0.024(5) 0.042(4) -0.005(3)
C12 0.164(9) 0.083(6) 0.089(6) 0.008(6) 0.085(6) -0.003(4)
C13 0.028(2) 0.039(3) 0.032(3) -0.002(2) 0.012(2) 0.006(2)
C14 0.026(2) 0.048(3) 0.041(3) -0.006(2) 0.014(2) 0.002(2)
C15 0.039(3) 0.040(3) 0.032(3) -0.012(2) 0.012(2) -0.003(2)
C16 0.046(3) 0.028(3) 0.053(3) 0.001(2) 0.025(3) 0.003(2)
C17 0.038(3) 0.038(3) 0.036(3) 0.001(2) 0.012(2) 0.011(2)
C18 0.040(3) 0.047(3) 0.038(3) -0.008(2) 0.021(2) 0.003(2)
C19 0.084(5) 0.084(5) 0.036(3) -0.008(4) 0.027(3) -0.006(3)
C20 0.099(6) 0.165(9) 0.035(4) 0.001(6) 0.015(4) -0.004(4)

loop_
_atom_type_symbol
_atom_type_description
_atom_type_scat_dispersion_real
_atom_type_scat_dispersion_imag
_atom_type_scat_source
C C 0.0033 0.0016 'International Tables Vol C Tables 4.2.6.8 and 6.1.1.4'
H H 0.0000 0.0000 'International Tables Vol C Tables 4.2.6.8 and 6.1.1.4'
O O 0.0106 0.0060 'International Tables Vol C Tables 4.2.6.8 and 6.1.1.4'
P P 0.1023 0.0942 'International Tables Vol C Tables 4.2.6.8 and 6.1.1.4'
Mo Mo -1.6832 0.6857 'International Tables Vol C Tables 4.2.6.8 and 6.1.1.4'

loop_
_geom_angle_atom_site_label_1
_geom_angle_atom_site_label_2
_geom_angle_atom_site_label_3
_geom_angle
_geom_angle_publ_flag
C2 Mo1 C1 90.1(2) ?
C2 Mo1 C5 96.49(18) ?
C1 Mo1 C5 89.64(19) ?
C2 Mo1 C9 132.12(18) ?
C1 Mo1 C9 84.6(2) ?
C5 Mo1 C9 36.14(16) ?
C2 Mo1 C6 86.19(18) ?
C1 Mo1 C6 124.36(18) ?
C5 Mo1 C6 36.22(17) ?
C9 Mo1 C6 59.43(17) ?
C2 Mo1 C8 143.89(18) ?
C1 Mo1 C8 113.9(2) ?
C5 Mo1 C8 59.14(17) ?
C9 Mo1 C8 35.09(16) ?
C6 Mo1 C8 58.21(17) ?
C2 Mo1 C7 111.25(19) ?
C1 Mo1 C7 142.67(19) ?
C5 Mo1 C7 58.81(17) ?
C9 Mo1 C7 58.26(17) ?
C6 Mo1 C7 34.51(16) ?
C8 Mo1 C7 34.59(17) ?
C2 Mo1 P2 123.01(14) ?
C1 Mo1 P2 84.96(15) ?
C5 Mo1 P2 140.05(13) ?
C9 Mo1 P2 103.90(13) ?
C6 Mo1 P2 140.49(13) ?
C8 Mo1 P2 87.20(13) ?
C7 Mo1 P2 106.02(13) ?
C2 Mo1 P1 74.66(14) ?
C1 Mo1 P1 75.95(15) ?
C5 Mo1 P1 162.86(13) ?
C9 Mo1 P1 147.31(13) ?
C6 Mo1 P1 152.58(12) ?
C8 Mo1 P1 135.31(12) ?
C7 Mo1 P1 137.91(12) ?
P1 Mo1 P2 49.06(5) yes
C2 Mo1 Mo2 86.56(13) ?
C1 Mo1 Mo2 126.56(14) ?
C5 Mo1 Mo2 143.74(12) ?
C9 Mo1 Mo2 133.25(12) ?
C6 Mo1 Mo2 108.62(12) ?
C8 Mo1 Mo2 98.54(12) ?
C7 Mo1 Mo2 86.35(12) ?
P1 Mo1 Mo2 51.79(3) yes
P2 Mo1 Mo2 54.29(4) yes
C4 Mo2 C3 89.6(2) ?
C4 Mo2 C13 88.73(18) ?
C3 Mo2 C13 94.64(19) ?
C4 Mo2 C14 123.74(18) ?
C3 Mo2 C14 86.4(2) ?
C13 Mo2 C14 36.08(15) ?
C4 Mo2 C17 82.57(19) ?
C3 Mo2 C17 130.05(19) ?
C13 Mo2 C17 36.29(16) ?
C14 Mo2 C17 59.36(17) ?
C4 Mo2 C16 111.47(19) ?
C3 Mo2 C16 144.47(19) ?
C13 Mo2 C16 59.22(17) ?
C14 Mo2 C16 58.22(17) ?
C17 Mo2 C16 35.02(16) ?
C4 Mo2 C15 140.74(19) ?
C3 Mo2 C15 112.7(2) ?
C13 Mo2 C15 58.86(17) ?
C14 Mo2 C15 34.59(16) ?
C17 Mo2 C15 58.25(17) ?
C16 Mo2 C15 34.62(16) ?
C4 Mo2 P1 86.41(15) ?
C3 Mo2 P1 122.09(15) ?
C13 Mo2 P1 142.87(12) ?
C14 Mo2 P1 140.41(13) ?
C17 Mo2 P1 106.61(12) ?
C16 Mo2 P1 88.66(12) ?
C15 Mo2 P1 105.82(12) ?
C4 Mo2 P2 78.08(15) ?
C3 Mo2 P2 73.51(16) ?
C13 Mo2 P2 162.13(13) ?
C14 Mo2 P2 150.73(13) ?
C17 Mo2 P2 149.46(12) ?
C16 Mo2 P2 137.03(13) ?
C15 Mo2 P2 137.81(12) ?
P1 Mo2 Mo1 54.47(3) yes
P2 Mo2 Mo1 51.85(3) yes
P1 Mo2 P2 49.15(5) yes
C4 Mo2 Mo1 128.74(14) ?
C3 Mo2 Mo1 86.37(14) ?
C13 Mo2 Mo1 142.53(12) ?
C14 Mo2 Mo1 106.97(12) ?
C17 Mo2 Mo1 135.25(12) ?
C16 Mo2 Mo1 100.37(12) ?
C15 Mo2 Mo1 86.20(12) ?
Mo1 P1 Mo2 73.73(4) yes
P2 P1 Mo1 63.28(5) yes
P2 P1 Mo2 67.44(5) yes
Mo1 P2 Mo2 73.86(4) yes
P1 P2 Mo1 67.66(5) yes
P1 P2 Mo2 63.41(6) yes
O1 C1 Mo1 176.3(5) yes
O2 C2 Mo1 175.3(4) yes
O3 C3 Mo2 175.8(5) yes
O4 C4 Mo2 175.6(5) yes
C10 O6 C11 117.8(5) ?
C18 O8 C19 117.0(4) ?
C9 C5 C6 107.3(4) ?
C9 C5 C10 127.7(5) ?
C6 C5 C10 124.7(4) ?
C9 C5 Mo1 73.1(3) ?
C6 C5 Mo1 74.0(2) ?
C10 C5 Mo1 123.2(3) ?
C7 C6 C5 107.8(4) ?
C7 C6 Mo1 74.7(3) ?
C5 C6 Mo1 69.8(2) ?
C7 C6 H6 126.1 ?
C5 C6 H6 126.1 ?
Mo1 C6 H6 121.2 ?
C6 C7 C8 108.7(4) ?
C6 C7 Mo1 70.8(3) ?
C8 C7 Mo1 71.9(3) ?
C6 C7 H7 125.7 ?
C8 C7 H7 125.7 ?
Mo1 C7 H7 123.3 ?
C9 C8 C7 108.3(4) ?
C9 C8 Mo1 70.4(3) ?
C7 C8 Mo1 73.5(3) ?
C9 C8 H8 125.9 ?
C7 C8 H8 125.9 ?
Mo1 C8 H8 121.8 ?
C8 C9 C5 107.9(4) ?
C8 C9 Mo1 74.5(3) ?
C5 C9 Mo1 70.7(3) ?
C8 C9 H9 126.0 ?
C5 C9 H9 126.0 ?
Mo1 C9 H9 120.5 ?
O5 C10 O6 125.3(5) ?
O5 C10 C5 124.2(5) ?
O6 C10 C5 110.5(4) ?
C12 C11 O6 109.5(6) ?
C12 C11 H11A 109.8 ?
O6 C11 H11A 109.8 ?
C12 C11 H11B 109.8 ?
O6 C11 H11B 109.8 ?
H11A C11 H11B 108.2 ?
C11 C12 H12A 109.5 ?
C11 C12 H12B 109.5 ?
H12A C12 H12B 109.5 ?
C11 C12 H12C 109.5 ?
H12A C12 H12C 109.5 ?
H12B C12 H12C 109.5 ?
C14 C13 C17 106.8(4) ?
C14 C13 C18 124.9(4) ?
C17 C13 C18 128.3(4) ?
C14 C13 Mo2 73.2(3) ?
C17 C13 Mo2 73.2(3) ?
C18 C13 Mo2 120.6(3) ?
C15 C14 C13 108.7(4) ?
C15 C14 Mo2 75.4(3) ?
C13 C14 Mo2 70.7(3) ?
C15 C14 H14 125.6 ?
C13 C14 H14 125.6 ?
Mo2 C14 H14 120.0 ?
C14 C15 C16 108.3(4) ?
C14 C15 Mo2 70.0(3) ?
C16 C15 Mo2 72.2(3) ?
C14 C15 H15 125.9 ?
C16 C15 H15 125.9 ?
Mo2 C15 H15 123.6 ?
C17 C16 C15 108.2(4) ?
C17 C16 Mo2 70.4(3) ?
C15 C16 Mo2 73.2(3) ?
C17 C16 H16 125.9 ?
C15 C16 H16 125.9 ?
Mo2 C16 H16 122.1 ?
C16 C17 C13 108.0(4) ?
C16 C17 Mo2 74.6(3) ?
C13 C17 Mo2 70.5(3) ?
C16 C17 H17 126.0 ?
C13 C17 H17 126.0 ?
Mo2 C17 H17 120.7 ?
O7 C18 O8 124.6(5) ?
O7 C18 C13 124.5(5) ?
O8 C18 C13 110.9(4) ?
C20 C19 O8 106.8(5) ?
C20 C19 H19A 110.4 ?
O8 C19 H19A 110.4 ?
C20 C19 H19B 110.4 ?
O8 C19 H19B 110.4 ?
H19A C19 H19B 108.6 ?
C19 C20 H20A 109.5 ?
C19 C20 H20B 109.5 ?
H20A C20 H20B 109.5 ?
C19 C20 H20C 109.5 ?
H20A C20 H20C 109.5 ?
H20B C20 H20C 109.5 ?

loop_
_geom_bond_atom_site_label_1
_geom_bond_atom_site_label_2
_geom_bond_distance
_geom_bond_publ_flag
Mo1 C2 1.993(6) ?
Mo1 C1 1.995(6) ?
Mo1 C5 2.278(4) ?
Mo1 C9 2.310(4) ?
Mo1 C6 2.334(4) ?
Mo1 C8 2.362(5) ?
Mo1 C7 2.384(4) ?
Mo1 Mo2 3.0170(11) yes
Mo1 P1 2.5577(14) yes
Mo1 P2 2.4700(14) yes
Mo2 C4 1.992(5) ?
Mo2 C3 1.994(5) ?
Mo2 C13 2.278(4) ?
Mo2 C14 2.312(4) ?
Mo2 C17 2.313(5) ?
Mo2 C16 2.366(5) ?
Mo2 C15 2.380(5) ?
Mo2 P1 2.4695(14) yes
Mo2 P2 2.5502(15) yes
P1 P2 2.089(2) yes
C1 O1 1.143(6) yes
C2 O2 1.139(6) yes
C3 O3 1.146(6) yes
C4 O4 1.150(6) yes
O5 C10 1.195(6) ?
O6 C10 1.329(6) ?
O6 C11 1.462(6) ?
O7 C18 1.194(6) ?
O8 C18 1.340(6) ?
O8 C19 1.459(6) ?
C5 C9 1.424(6) ?
C5 C6 1.435(7) ?
C5 C10 1.491(7) ?
C6 C7 1.400(7) ?
C6 H6 0.9300 ?
C7 C8 1.411(7) ?
C7 H7 0.9300 ?
C8 C9 1.409(6) ?
C8 H8 0.9300 ?
C9 H9 0.9300 ?
C11 C12 1.455(10) ?
C11 H11A 0.9700 ?
C11 H11B 0.9700 ?
C12 H12A 0.9600 ?
C12 H12B 0.9600 ?
C12 H12C 0.9600 ?
C13 C14 1.422(6) ?
C13 C17 1.430(6) ?
C13 C18 1.476(7) ?
C14 C15 1.397(7) ?
C14 H14 0.9300 ?
C15 C16 1.412(7) ?
C15 H15 0.9300 ?
C16 C17 1.409(6) ?
C16 H16 0.9300 ?
C17 H17 0.9300 ?
C19 C20 1.451(9) ?
C19 H19A 0.9700 ?
C19 H19B 0.9700 ?
C20 H20A 0.9600 ?
C20 H20B 0.9600 ?
C20 H20C 0.9600 ?

loop_
_geom_hbond_atom_site_label_D
_geom_hbond_atom_site_label_H
_geom_hbond_atom_site_label_A
_geom_hbond_site_symmetry_A
_geom_hbond_distance_DH
_geom_hbond_distance_HA
_geom_hbond_distance_DA
_geom_hbond_angle_DHA
_geom_hbond_publ_flag
C6 H6 O5 3_555 0.93 2.59 3.477(7) 159 yes
C7 H7 O7 2_555 0.93 2.60 3.441(7) 151 yes
C11 H11A O5 . 0.97 2.36 2.719(9) 101 ?
C14 H14 O7 2_555 0.93 2.38 3.262(7) 158 yes

loop_
_geom_torsion_atom_site_label_1
_geom_torsion_atom_site_label_2
_geom_torsion_atom_site_label_3
_geom_torsion_atom_site_label_4
_geom_torsion
C2 Mo1 Mo2 C4 120.9(2)
C1 Mo1 Mo2 C4 33.4(3)
C5 Mo1 Mo2 C4 -142.8(3)
C9 Mo1 Mo2 C4 -89.1(3)
C6 Mo1 Mo2 C4 -154.2(2)
C8 Mo1 Mo2 C4 -95.0(2)
C7 Mo1 Mo2 C4 -127.5(2)
P2 Mo1 Mo2 C4 -14.7(2)
P1 Mo1 Mo2 C4 47.8(2)
C2 Mo1 Mo2 C3 -152.5(2)
C1 Mo1 Mo2 C3 119.9(2)
C5 Mo1 Mo2 C3 -56.2(3)
C9 Mo1 Mo2 C3 -2.5(2)
C6 Mo1 Mo2 C3 -67.7(2)
C8 Mo1 Mo2 C3 -8.4(2)
C7 Mo1 Mo2 C3 -40.9(2)
P2 Mo1 Mo2 C3 71.84(16)
P1 Mo1 Mo2 C3 134.38(16)
C2 Mo1 Mo2 C13 -59.6(2)
C1 Mo1 Mo2 C13 -147.2(3)
C5 Mo1 Mo2 C13 36.7(3)
C9 Mo1 Mo2 C13 90.4(3)
C6 Mo1 Mo2 C13 25.2(2)
C8 Mo1 Mo2 C13 84.4(2)
C7 Mo1 Mo2 C13 52.0(2)
P2 Mo1 Mo2 C13 164.7(2)
P1 Mo1 Mo2 C13 -132.7(2)
C2 Mo1 Mo2 C14 -67.39(19)
C1 Mo1 Mo2 C14 -155.0(2)
C5 Mo1 Mo2 C14 28.9(2)
C9 Mo1 Mo2 C14 82.6(2)
C6 Mo1 Mo2 C14 17.41(19)
C8 Mo1 Mo2 C14 76.65(19)
C7 Mo1 Mo2 C14 44.18(19)
P2 Mo1 Mo2 C14 156.92(14)
P1 Mo1 Mo2 C14 -140.54(14)
C2 Mo1 Mo2 C17 -4.1(2)
C1 Mo1 Mo2 C17 -91.7(3)
C5 Mo1 Mo2 C17 92.2(3)
C9 Mo1 Mo2 C17 145.9(2)
C6 Mo1 Mo2 C17 80.7(2)
C8 Mo1 Mo2 C17 140.0(2)
C7 Mo1 Mo2 C17 107.5(2)
P2 Mo1 Mo2 C17 -139.76(17)
P1 Mo1 Mo2 C17 -77.22(17)
C2 Mo1 Mo2 C16 -7.65(18)
C1 Mo1 Mo2 C16 -95.2(2)
C5 Mo1 Mo2 C16 88.6(2)
C9 Mo1 Mo2 C16 142.3(2)
C6 Mo1 Mo2 C16 77.15(17)
C8 Mo1 Mo2 C16 136.39(17)
C7 Mo1 Mo2 C16 103.92(18)
P2 Mo1 Mo2 C16 -143.34(13)
P1 Mo1 Mo2 C16 -80.80(13)
C2 Mo1 Mo2 C15 -39.38(18)
C1 Mo1 Mo2 C15 -127.0(2)
C5 Mo1 Mo2 C15 56.9(2)
C9 Mo1 Mo2 C15 110.6(2)
C6 Mo1 Mo2 C15 45.43(18)
C8 Mo1 Mo2 C15 104.66(18)
C7 Mo1 Mo2 C15 72.20(18)
P2 Mo1 Mo2 C15 -175.06(13)
P1 Mo1 Mo2 C15 -112.52(13)
C2 Mo1 Mo2 P1 73.14(14)
C1 Mo1 Mo2 P1 -14.4(2)
C5 Mo1 Mo2 P1 169.4(2)
C9 Mo1 Mo2 P1 -136.88(17)
C6 Mo1 Mo2 P1 157.95(14)
C8 Mo1 Mo2 P1 -142.82(13)
C7 Mo1 Mo2 P1 -175.28(14)
P2 Mo1 Mo2 P1 -62.54(6)
C2 Mo1 Mo2 P2 135.68(14)
C1 Mo1 Mo2 P2 48.1(2)
C5 Mo1 Mo2 P2 -128.0(2)
C9 Mo1 Mo2 P2 -74.34(18)
C6 Mo1 Mo2 P2 -139.51(13)
C8 Mo1 Mo2 P2 -80.28(14)
C7 Mo1 Mo2 P2 -112.74(14)
P1 Mo1 Mo2 P2 62.54(6)
C4 Mo2 P1 P2 -77.33(16)
C3 Mo2 P1 P2 9.95(18)
C13 Mo2 P1 P2 -160.4(2)
C14 Mo2 P1 P2 139.8(2)
C17 Mo2 P1 P2 -158.47(13)
C16 Mo2 P1 P2 171.06(13)
C15 Mo2 P1 P2 140.63(13)
Mo1 Mo2 P1 P2 67.30(5)
C4 Mo2 P1 Mo1 -144.62(15)
C3 Mo2 P1 Mo1 -57.34(17)
C13 Mo2 P1 Mo1 132.26(19)
C14 Mo2 P1 Mo1 72.5(2)
C17 Mo2 P1 Mo1 134.24(13)
C16 Mo2 P1 Mo1 103.77(12)
C15 Mo2 P1 Mo1 73.33(13)
P2 Mo2 P1 Mo1 -67.30(5)
C2 Mo1 P1 P2 -170.36(15)
C1 Mo1 P1 P2 95.58(17)
C5 Mo1 P1 P2 129.1(4)
C9 Mo1 P1 P2 40.3(2)
C6 Mo1 P1 P2 -123.1(3)
C8 Mo1 P1 P2 -14.31(19)
C7 Mo1 P1 P2 -65.5(2)
Mo2 Mo1 P1 P2 -72.51(5)
C2 Mo1 P1 Mo2 -97.86(14)
C1 Mo1 P1 Mo2 168.09(16)
C5 Mo1 P1 Mo2 -158.4(4)
C9 Mo1 P1 Mo2 112.8(2)
C6 Mo1 P1 Mo2 -50.6(3)
C8 Mo1 P1 Mo2 58.20(18)
C7 Mo1 P1 Mo2 7.0(2)
P2 Mo1 P1 Mo2 72.51(5)
Mo2 P1 P2 Mo1 -82.51(4)
Mo1 P1 P2 Mo2 82.51(4)
C2 Mo1 P2 P1 11.10(17)
C1 Mo1 P2 P1 -75.74(16)
C5 Mo1 P2 P1 -159.1(2)
C9 Mo1 P2 P1 -158.90(13)
C6 Mo1 P2 P1 142.66(19)
C8 Mo1 P2 P1 169.98(13)
C7 Mo1 P2 P1 140.62(14)
Mo2 Mo1 P2 P1 67.37(5)
C2 Mo1 P2 Mo2 -56.27(17)
C1 Mo1 P2 Mo2 -143.11(16)
C5 Mo1 P2 Mo2 133.50(19)
C9 Mo1 P2 Mo2 133.73(13)
C6 Mo1 P2 Mo2 75.3(2)
C8 Mo1 P2 Mo2 102.61(13)
C7 Mo1 P2 Mo2 73.26(13)
P1 Mo1 P2 Mo2 -67.37(5)
C4 Mo2 P2 P1 95.62(17)
C3 Mo2 P2 P1 -171.22(15)
C13 Mo2 P2 P1 138.8(4)
C14 Mo2 P2 P1 -122.7(3)
C17 Mo2 P2 P1 43.8(3)
C16 Mo2 P2 P1 -13.17(19)
C15 Mo2 P2 P1 -65.34(19)
Mo1 Mo2 P2 P1 -72.68(5)
C4 Mo2 P2 Mo1 168.30(17)
C3 Mo2 P2 Mo1 -98.54(15)
C13 Mo2 P2 Mo1 -148.5(4)
C14 Mo2 P2 Mo1 -50.1(3)
C17 Mo2 P2 Mo1 116.5(2)
C16 Mo2 P2 Mo1 59.51(18)
C15 Mo2 P2 Mo1 7.34(19)
P1 Mo2 P2 Mo1 72.68(5)
C2 Mo1 C5 C9 -171.4(3)
C1 Mo1 C5 C9 -81.3(3)
C6 Mo1 C5 C9 114.2(4)
C8 Mo1 C5 C9 37.1(3)
C7 Mo1 C5 C9 77.7(3)
P2 Mo1 C5 C9 0.4(4)
P1 Mo1 C5 C9 -113.7(4)
Mo2 Mo1 C5 C9 95.6(3)
C2 Mo1 C5 C6 74.4(3)
C1 Mo1 C5 C6 164.5(3)
C9 Mo1 C5 C6 -114.2(4)
C8 Mo1 C5 C6 -77.1(3)
C7 Mo1 C5 C6 -36.5(3)
P2 Mo1 C5 C6 -113.8(3)
P1 Mo1 C5 C6 132.1(4)
Mo2 Mo1 C5 C6 -18.6(4)
C2 Mo1 C5 C10 -46.9(4)
C1 Mo1 C5 C10 43.1(4)
C9 Mo1 C5 C10 124.5(5)
C6 Mo1 C5 C10 -121.4(5)
C8 Mo1 C5 C10 161.5(5)
C7 Mo1 C5 C10 -157.9(5)
P2 Mo1 C5 C10 124.8(4)
P1 Mo1 C5 C10 10.7(7)
Mo2 Mo1 C5 C10 -140.0(3)
C9 C5 C6 C7 -0.5(5)
C10 C5 C6 C7 -174.9(4)
Mo1 C5 C6 C7 65.6(3)
C9 C5 C6 Mo1 -66.1(3)
C10 C5 C6 Mo1 119.6(4)
C2 Mo1 C6 C7 137.6(3)
C1 Mo1 C6 C7 -134.9(3)
C5 Mo1 C6 C7 -116.0(4)
C9 Mo1 C6 C7 -77.3(3)
C8 Mo1 C6 C7 -36.1(3)
P2 Mo1 C6 C7 -3.5(4)
P1 Mo1 C6 C7 92.3(4)
Mo2 Mo1 C6 C7 52.5(3)
C2 Mo1 C6 C5 -106.4(3)
C1 Mo1 C6 C5 -18.9(4)
C9 Mo1 C6 C5 38.7(3)
C8 Mo1 C6 C5 79.9(3)
C7 Mo1 C6 C5 116.0(4)
P2 Mo1 C6 C5 112.5(3)
P1 Mo1 C6 C5 -151.6(2)
Mo2 Mo1 C6 C5 168.5(2)
C5 C6 C7 C8 -0.1(5)
Mo1 C6 C7 C8 62.2(3)
C5 C6 C7 Mo1 -62.3(3)
C2 Mo1 C7 C6 -46.2(3)
C1 Mo1 C7 C6 74.7(4)
C5 Mo1 C7 C6 38.4(3)
C9 Mo1 C7 C6 81.0(3)
C8 Mo1 C7 C6 118.1(4)
P2 Mo1 C7 C6 177.7(3)
P1 Mo1 C7 C6 -136.6(3)
Mo2 Mo1 C7 C6 -131.1(3)
C2 Mo1 C7 C8 -164.3(3)
C1 Mo1 C7 C8 -43.5(5)
C5 Mo1 C7 C8 -79.7(3)
C9 Mo1 C7 C8 -37.1(3)
C6 Mo1 C7 C8 -118.1(4)
P2 Mo1 C7 C8 59.6(3)
P1 Mo1 C7 C8 105.2(3)
Mo2 Mo1 C7 C8 110.8(3)
C6 C7 C8 C9 0.7(5)
Mo1 C7 C8 C9 62.3(3)
C6 C7 C8 Mo1 -61.6(3)
C2 Mo1 C8 C9 -91.6(4)
C1 Mo1 C8 C9 36.0(3)
C5 Mo1 C8 C9 -38.2(3)
C6 Mo1 C8 C9 -80.9(3)
C7 Mo1 C8 C9 -116.9(4)
P2 Mo1 C8 C9 119.2(3)
P1 Mo1 C8 C9 130.0(2)
Mo2 Mo1 C8 C9 172.5(3)
C2 Mo1 C8 C7 25.3(4)
C1 Mo1 C8 C7 152.9(3)
C5 Mo1 C8 C7 78.7(3)
C9 Mo1 C8 C7 116.9(4)
C6 Mo1 C8 C7 36.0(3)
P2 Mo1 C8 C7 -123.9(3)
P1 Mo1 C8 C7 -113.1(3)
Mo2 Mo1 C8 C7 -70.6(3)
C7 C8 C9 C5 -1.0(5)
Mo1 C8 C9 C5 63.2(3)
C7 C8 C9 Mo1 -64.3(3)
C6 C5 C9 C8 1.0(5)
C10 C5 C9 C8 175.1(4)
Mo1 C5 C9 C8 -65.7(3)
C6 C5 C9 Mo1 66.7(3)
C10 C5 C9 Mo1 -119.2(5)
C2 Mo1 C9 C8 127.4(3)
C1 Mo1 C9 C8 -147.3(3)
C5 Mo1 C9 C8 115.8(4)
C6 Mo1 C9 C8 77.1(3)
C7 Mo1 C9 C8 36.5(3)
P2 Mo1 C9 C8 -63.9(3)
P1 Mo1 C9 C8 -94.1(3)
Mo2 Mo1 C9 C8 -10.2(4)
C2 Mo1 C9 C5 11.6(4)
C1 Mo1 C9 C5 96.8(3)
C6 Mo1 C9 C5 -38.8(3)
C8 Mo1 C9 C5 -115.8(4)
C7 Mo1 C9 C5 -79.3(3)
P2 Mo1 C9 C5 -179.7(3)
P1 Mo1 C9 C5 150.0(2)
Mo2 Mo1 C9 C5 -126.1(2)
C11 O6 C10 O5 1.0(8)
C11 O6 C10 C5 -177.6(5)
C9 C5 C10 O5 -172.7(5)
C6 C5 C10 O5 0.5(8)
Mo1 C5 C10 O5 93.5(6)
C9 C5 C10 O6 6.0(7)
C6 C5 C10 O6 179.1(4)
Mo1 C5 C10 O6 -87.9(5)
C10 O6 C11 C12 -143.9(6)
C4 Mo2 C13 C14 166.9(3)
C3 Mo2 C13 C14 77.3(3)
C17 Mo2 C13 C14 -114.0(4)
C16 Mo2 C13 C14 -77.1(3)
C15 Mo2 C13 C14 -36.5(3)
P1 Mo2 C13 C14 -110.8(3)
P2 Mo2 C13 C14 124.8(4)
Mo1 Mo2 C13 C14 -12.7(4)
C4 Mo2 C13 C17 -79.1(3)
C3 Mo2 C13 C17 -168.6(3)
C14 Mo2 C13 C17 114.0(4)
C16 Mo2 C13 C17 36.9(3)
C15 Mo2 C13 C17 77.5(3)
P1 Mo2 C13 C17 3.2(4)
P2 Mo2 C13 C17 -121.2(4)
Mo1 Mo2 C13 C17 101.3(3)
C4 Mo2 C13 C18 45.8(4)
C3 Mo2 C13 C18 -43.7(4)
C14 Mo2 C13 C18 -121.0(5)
C17 Mo2 C13 C18 125.0(5)
C16 Mo2 C13 C18 161.9(4)
C15 Mo2 C13 C18 -157.5(4)
P1 Mo2 C13 C18 128.2(3)
P2 Mo2 C13 C18 3.7(7)
Mo1 Mo2 C13 C18 -133.8(3)
C17 C13 C14 C15 0.3(5)
C18 C13 C14 C15 -177.7(4)
Mo2 C13 C14 C15 66.3(3)
C17 C13 C14 Mo2 -66.0(3)
C18 C13 C14 Mo2 116.0(5)
C4 Mo2 C14 C15 -132.2(3)
C3 Mo2 C14 C15 140.7(3)
C13 Mo2 C14 C15 -116.3(4)
C17 Mo2 C14 C15 -77.4(3)
C16 Mo2 C14 C15 -36.2(3)
P1 Mo2 C14 C15 1.4(4)
P2 Mo2 C14 C15 94.7(4)
Mo1 Mo2 C14 C15 55.6(3)
C4 Mo2 C14 C13 -15.9(4)
C3 Mo2 C14 C13 -103.0(3)
C17 Mo2 C14 C13 38.9(3)
C16 Mo2 C14 C13 80.1(3)
C15 Mo2 C14 C13 116.3(4)
P1 Mo2 C14 C13 117.7(3)
P2 Mo2 C14 C13 -149.0(2)
Mo1 Mo2 C14 C13 171.9(2)
C13 C14 C15 C16 -0.9(5)
Mo2 C14 C15 C16 62.4(3)
C13 C14 C15 Mo2 -63.3(3)
C4 Mo2 C15 C14 76.8(4)
C3 Mo2 C15 C14 -43.2(3)
C13 Mo2 C15 C14 38.1(3)
C17 Mo2 C15 C14 80.9(3)
C16 Mo2 C15 C14 117.9(4)
P1 Mo2 C15 C14 -179.1(3)
P2 Mo2 C15 C14 -133.5(3)
Mo1 Mo2 C15 C14 -127.7(3)
C4 Mo2 C15 C16 -41.1(4)
C3 Mo2 C15 C16 -161.1(3)
C13 Mo2 C15 C16 -79.8(3)
C14 Mo2 C15 C16 -117.9(4)
C17 Mo2 C15 C16 -37.0(3)
P1 Mo2 C15 C16 63.0(3)
P2 Mo2 C15 C16 108.6(3)
Mo1 Mo2 C15 C16 114.4(3)
C14 C15 C16 C17 1.1(5)
Mo2 C15 C16 C17 62.1(3)
C14 C15 C16 Mo2 -61.0(3)
C4 Mo2 C16 C17 36.5(3)
C3 Mo2 C16 C17 -86.0(4)
C13 Mo2 C16 C17 -38.3(3)
C14 Mo2 C16 C17 -80.8(3)
C15 Mo2 C16 C17 -116.9(4)
P1 Mo2 C16 C17 122.1(3)
P2 Mo2 C16 C17 132.1(2)
Mo1 Mo2 C16 C17 175.6(3)
C4 Mo2 C16 C15 153.5(3)
C3 Mo2 C16 C15 30.9(5)
C13 Mo2 C16 C15 78.7(3)
C14 Mo2 C16 C15 36.2(3)
C17 Mo2 C16 C15 116.9(4)
P1 Mo2 C16 C15 -120.9(3)
P2 Mo2 C16 C15 -111.0(3)
Mo1 Mo2 C16 C15 -67.4(3)
C15 C16 C17 C13 -0.9(5)
Mo2 C16 C17 C13 63.1(3)
C15 C16 C17 Mo2 -63.9(3)
C14 C13 C17 C16 0.4(5)
C18 C13 C17 C16 178.3(5)
Mo2 C13 C17 C16 -65.7(3)
C14 C13 C17 Mo2 66.0(3)
C18 C13 C17 Mo2 -116.0(5)
C4 Mo2 C17 C16 -146.0(3)
C3 Mo2 C17 C16 130.8(3)
C13 Mo2 C17 C16 115.9(4)
C14 Mo2 C17 C16 77.2(3)
C15 Mo2 C17 C16 36.6(3)
P1 Mo2 C17 C16 -62.1(3)
P2 Mo2 C17 C16 -95.2(3)
Mo1 Mo2 C17 C16 -6.1(4)
C4 Mo2 C17 C13 98.0(3)
C3 Mo2 C17 C13 14.9(4)
C14 Mo2 C17 C13 -38.7(3)
C16 Mo2 C17 C13 -115.9(4)
C15 Mo2 C17 C13 -79.4(3)
P1 Mo2 C17 C13 -178.0(2)
P2 Mo2 C17 C13 148.9(2)
Mo1 Mo2 C17 C13 -122.1(2)
C19 O8 C18 O7 1.8(8)
C19 O8 C18 C13 -177.4(5)
C14 C13 C18 O7 -3.2(8)
C17 C13 C18 O7 179.3(5)
Mo2 C13 C18 O7 87.1(6)
C14 C13 C18 O8 176.0(4)
C17 C13 C18 O8 -1.5(7)
Mo2 C13 C18 O8 -93.7(4)
C18 O8 C19 C20 172.9(5)
